data_7703879
loop_
_publ_author_name
'Gyton, Matthew R.'
'Leverett, Anthony R.'
'Cole, Marcus L.'
'McKay, Alasdair I.'

_publ_section_title
;
 Bulky bis(aryl)triazenides: just aspiring amidinates? A structural and
 spectroscopic study.
;
_journal_issue 17
_journal_name_full 'Dalton transactions (Cambridge, England : 2003)'
_journal_page_first 5653
_journal_page_last 5661
_journal_paper_doi 10.1039/d0dt00285b
_journal_volume 49
_journal_year 2020
_chemical_formula_moiety 'C32 H54 Li N3 O2'
_chemical_formula_sum 'C32 H54 Li N3 O2'
_chemical_formula_weight 519.72
_chemical_name_systematic '[Li(OEt2)2(N3Dipp2)]'
_chemical_properties_physical Air-sensitive,Moisture-sensitive,Oxygen-sensitive
_space_group_crystal_system monoclinic
_space_group_IT_number 14
_space_group_name_Hall '-P 2ybc'
_space_group_name_H-M_alt 'P 1 21/c 1'
_atom_sites_solution_hydrogens geom
_atom_sites_solution_primary dual
_audit_creation_date 2019-12-08
_audit_creation_method
;
Olex2 1.2
(compiled 2018.05.29 svn.r3508 for OlexSys, GUI svn.r5506)
;
_audit_update_record
;
2019-12-14 deposited with the CCDC.	2020-03-31 downloaded from the CCDC.
;
_cell_angle_alpha 90
_cell_angle_beta 104.9150(10)
_cell_angle_gamma 90
_cell_formula_units_Z 4
_cell_length_a 16.5557(5)
_cell_length_b 11.0635(3)
_cell_length_c 18.9451(6)
_cell_measurement_reflns_used 7817
_cell_measurement_temperature 150(2)
_cell_measurement_theta_max 26.14
_cell_measurement_theta_min 2.35
_cell_volume 3353.15(17)
_computing_cell_refinement 'SAINT v8.34A (Bruker, 2013)'
_computing_data_reduction 'SAINT v8.34A (Bruker, 2013)'
_computing_molecular_graphics 'Olex2 (Dolomanov et al., 2009)'
_computing_publication_material 'Olex2 (Dolomanov et al., 2009)'
_computing_structure_refinement 'ShelXL (Sheldrick, 2015)'
_computing_structure_solution 'ShelXT (Sheldrick, 2015)'
_diffrn_ambient_temperature 150(2)
_diffrn_measured_fraction_theta_full 0.997
_diffrn_measured_fraction_theta_max 0.992
_diffrn_measurement_device_type 'Bruker APEX-II CCD'
_diffrn_measurement_method '\f and \w scans'
_diffrn_radiation_type MoK\a
_diffrn_radiation_wavelength 0.71073
_diffrn_reflns_av_R_equivalents 0.0601
_diffrn_reflns_av_unetI/netI 0.0473
_diffrn_reflns_Laue_measured_fraction_full 0.997
_diffrn_reflns_Laue_measured_fraction_max 0.992
_diffrn_reflns_limit_h_max 21
_diffrn_reflns_limit_h_min -21
_diffrn_reflns_limit_k_max 14
_diffrn_reflns_limit_k_min -14
_diffrn_reflns_limit_l_max 24
_diffrn_reflns_limit_l_min -24
_diffrn_reflns_number 39776
_diffrn_reflns_point_group_measured_fraction_full 0.997
_diffrn_reflns_point_group_measured_fraction_max 0.992
_diffrn_reflns_theta_full 25.242
_diffrn_reflns_theta_max 27.131
_diffrn_reflns_theta_min 2.238
_diffrn_standards_number 0
_exptl_absorpt_coefficient_mu 0.063
_exptl_absorpt_correction_T_max 0.7455
_exptl_absorpt_correction_T_min 0.6772
_exptl_absorpt_correction_type multi-scan
_exptl_absorpt_process_details
'SADABS-2014/5 (Bruker,2014/5) was used for absorption correction. wR2(int) was 0.1145 before and 0.0624 after correction. The Ratio of minimum to maximum transmission is 0.9084. The \l/2 correction factor is 0.00150.'
_exptl_crystal_colour colourless
_exptl_crystal_colour_primary colourless
_exptl_crystal_density_diffrn 1.029
_exptl_crystal_description block
_exptl_crystal_F_000 1144
_exptl_crystal_size_max 0.2
_exptl_crystal_size_mid 0.15
_exptl_crystal_size_min 0.09
_refine_diff_density_max 0.625
_refine_diff_density_min -0.311
_refine_diff_density_rms 0.052
_refine_ls_extinction_method none
_refine_ls_goodness_of_fit_ref 1.030
_refine_ls_hydrogen_treatment constr
_refine_ls_matrix_type full
_refine_ls_number_parameters 375
_refine_ls_number_reflns 7364
_refine_ls_number_restraints 44
_refine_ls_restrained_S_all 1.027
_refine_ls_R_factor_all 0.0979
_refine_ls_R_factor_gt 0.0613
_refine_ls_shift/su_max 0.000
_refine_ls_shift/su_mean 0.000
_refine_ls_structure_factor_coef Fsqd
_refine_ls_weighting_details 'w=1/[\s^2^(Fo^2^)+(0.0900P)^2^+1.4861P] where P=(Fo^2^+2Fc^2^)/3'
_refine_ls_weighting_scheme calc
_refine_ls_wR_factor_gt 0.1647
_refine_ls_wR_factor_ref 0.1900
_reflns_Friedel_coverage 0.000
_reflns_number_gt 4870
_reflns_number_total 7364
_reflns_threshold_expression 'I > 2\s(I)'
_cod_data_source_file d0dt00285b2.cif
_cod_data_source_block 5(OEt2)2
_cod_depositor_comments 'Adding full bibliography for 7703878--7703902.cif.'
_cod_database_code 7703879
_shelx_shelxl_version_number 2018/3
_shelx_space_group_comment
;
The symmetry employed for this shelxl refinement is uniquely defined
by the following loop, which should always be used as a source of
symmetry information in preference to the above space-group names.
They are only intended as comments.
;
_shelx_estimated_absorpt_t_max 0.994
_shelx_estimated_absorpt_t_min 0.988
_olex2_refinement_description
;
1. Fixed Uiso
 At 1.2 times of:
  All C(H) groups, All C(H,H) groups
 At 1.5 times of:
  All C(H,H,H) groups
2. Restrained distances
 C28-C27 \\sim C28A-C27A
 with sigma of 0.02
 O1-C27 \\sim O1-C27A
 with sigma of 0.02
3. Uiso/Uaniso restraints and constraints
O1 \\sim C27A \\sim C28A: within 2A with sigma of 0.04 and sigma for terminal
atoms of 0.08
O1 \\sim C27 \\sim C28: within 2A with sigma of 0.04 and sigma for terminal
atoms of 0.08
4. Rigid body (RIGU) restrains
 O1, C27A, C28A
 with sigma for 1-2 distances of 0.004 and sigma for 1-3 distances of 0.004
 O1, C27, C28
 with sigma for 1-2 distances of 0.004 and sigma for 1-3 distances of 0.004
5. Others
 Sof(C27A)=Sof(H27A)=Sof(H27B)=Sof(C28A)=Sof(H28A)=Sof(H28B)=Sof(H28C)=1-FVAR(1)
 Sof(C28)=Sof(H28D)=Sof(H28E)=Sof(H28F)=Sof(C27)=Sof(H27C)=Sof(H27D)=FVAR(1)
6.a Ternary CH refined with riding coordinates:
 C22(H22), C19(H19), C7(H7), C10(H10)
6.b Secondary CH2 refined with riding coordinates:
 C31(H31A,H31B), C29(H29A,H29B), C25(H25A,H25B), C27A(H27A,H27B), C27(H27C,H27D)
6.c Aromatic/amide H refined with riding coordinates:
 C15(H15), C17(H17), C16(H16), C5(H5), C3(H3), C4(H4)
6.d Idealised Me refined as rotating group:
 C24(H24A,H24B,H24C), C9(H9A,H9B,H9C), C30(H30A,H30B,H30C), C8(H8A,H8B,H8C),
 C32(H32A,H32B,H32C), C20(H20A,H20B,H20C), C21(H21A,H21B,H21C), C26(H26A,H26B,
 H26C), C23(H23A,H23B,H23C), C12(H12A,H12B,H12C), C11(H11A,H11B,H11C),
 C28A(H28A,H28B,H28C), C28(H28D,H28E,H28F)
;
_olex2_submission_special_instructions 'No special instructions were received'

loop_
_space_group_symop_operation_xyz
'x, y, z'
'-x, y+1/2, -z+1/2'
'-x, -y, -z'
'x, -y-1/2, z-1/2'

loop_
_atom_site_label
_atom_site_type_symbol
_atom_site_fract_x
_atom_site_fract_y
_atom_site_fract_z
_atom_site_U_iso_or_equiv
_atom_site_adp_type
_atom_site_occupancy
_atom_site_site_symmetry_order
_atom_site_calc_flag
_atom_site_refinement_flags_posn
_atom_site_refinement_flags_adp
_atom_site_refinement_flags_occupancy
_atom_site_disorder_assembly
_atom_site_disorder_group
N3 N 0.20512(8) 0.43569(13) 0.11689(8) 0.0244(3) Uani 1 1 d . . . . .
N2 N 0.25966(8) 0.34889(13) 0.11910(8) 0.0253(3) Uani 1 1 d . . . . .
N1 N 0.30158(9) 0.36428(14) 0.07001(8) 0.0285(4) Uani 1 1 d . . . . .
O2 O 0.15897(8) 0.50985(13) -0.06379(7) 0.0361(3) Uani 1 1 d . . . . .
C13 C 0.15534(10) 0.41677(16) 0.16659(9) 0.0229(4) Uani 1 1 d . . . . .
C18 C 0.14526(10) 0.51601(16) 0.21031(9) 0.0259(4) Uani 1 1 d . . . . .
C14 C 0.11334(10) 0.30692(17) 0.17147(9) 0.0263(4) Uani 1 1 d . . . . .
C15 C 0.06393(11) 0.30028(18) 0.22075(10) 0.0325(4) Uani 1 1 d . . . . .
H15 H 0.036221 0.226538 0.225127 0.039 Uiso 1 1 calc R . . . .
C17 C 0.09431(11) 0.50462(18) 0.25754(10) 0.0314(4) Uani 1 1 d . . . . .
H17 H 0.086934 0.571791 0.286497 0.038 Uiso 1 1 calc R . . . .
O1 O 0.30869(9) 0.66882(15) 0.04444(9) 0.0507(4) Uani 1 1 d D U . . .
C22 C 0.19503(12) 0.63048(18) 0.20864(11) 0.0343(4) Uani 1 1 d . . . . .
H22 H 0.202554 0.638459 0.158138 0.041 Uiso 1 1 calc R . . . .
C16 C 0.05397(12) 0.39695(19) 0.26323(11) 0.0351(5) Uani 1 1 d . . . . .
H16 H 0.019662 0.389923 0.296232 0.042 Uiso 1 1 calc R . . . .
C1 C 0.36110(12) 0.2694(2) 0.07407(10) 0.0355(5) Uani 1 1 d . . . . .
C19 C 0.11878(12) 0.19766(17) 0.12474(11) 0.0339(4) Uani 1 1 d . . . . .
H19 H 0.143562 0.225332 0.084628 0.041 Uiso 1 1 calc R . . . .
C6 C 0.43263(12) 0.2628(2) 0.13300(11) 0.0434(5) Uani 1 1 d . . . . .
C2 C 0.34702(13) 0.1837(2) 0.01732(11) 0.0424(5) Uani 1 1 d . . . . .
C24 C 0.15270(15) 0.7452(2) 0.22473(14) 0.0501(6) Uani 1 1 d . . . . .
H24A H 0.096248 0.749975 0.192150 0.075 Uiso 1 1 calc GR . . . .
H24B H 0.185231 0.815577 0.216829 0.075 Uiso 1 1 calc GR . . . .
H24C H 0.149300 0.744069 0.275614 0.075 Uiso 1 1 calc GR . . . .
C31 C 0.17592(13) 0.4943(2) -0.13353(11) 0.0424(5) Uani 1 1 d . . . . .
H31A H 0.137435 0.544995 -0.170455 0.051 Uiso 1 1 calc R . . . .
H31B H 0.167345 0.408803 -0.149014 0.051 Uiso 1 1 calc R . . . .
C7 C 0.27063(14) 0.1909(2) -0.04703(11) 0.0430(5) Uani 1 1 d . . . . .
H7 H 0.241740 0.269112 -0.043275 0.052 Uiso 1 1 calc R . . . .
C5 C 0.48643(15) 0.1645(3) 0.13558(13) 0.0583(7) Uani 1 1 d . . . . .
H5 H 0.534725 0.157587 0.175344 0.070 Uiso 1 1 calc R . . . .
C9 C 0.29299(17) 0.1899(3) -0.12058(12) 0.0561(6) Uani 1 1 d . . . . .
H9A H 0.330772 0.257282 -0.122450 0.084 Uiso 1 1 calc GR . . . .
H9B H 0.241918 0.198206 -0.160203 0.084 Uiso 1 1 calc GR . . . .
H9C H 0.320608 0.113401 -0.126146 0.084 Uiso 1 1 calc GR . . . .
C29 C 0.07281(12) 0.4890(2) -0.06476(13) 0.0430(5) Uani 1 1 d . . . . .
H29A H 0.036635 0.534558 -0.105915 0.052 Uiso 1 1 calc R . . . .
H29B H 0.062558 0.520602 -0.018952 0.052 Uiso 1 1 calc R . . . .
C10 C 0.45032(12) 0.3572(2) 0.19343(11) 0.0459(6) Uani 1 1 d . . . . .
H10 H 0.411585 0.426625 0.176190 0.055 Uiso 1 1 calc R . . . .
C30 C 0.04903(14) 0.3586(2) -0.07234(13) 0.0494(6) Uani 1 1 d . . . . .
H30A H 0.055249 0.328135 -0.119223 0.074 Uiso 1 1 calc GR . . . .
H30B H -0.009232 0.349556 -0.070368 0.074 Uiso 1 1 calc GR . . . .
H30C H 0.085449 0.312603 -0.032412 0.074 Uiso 1 1 calc GR . . . .
C8 C 0.20975(17) 0.0888(2) -0.04335(14) 0.0552(6) Uani 1 1 d . . . . .
H8A H 0.235198 0.011045 -0.049888 0.083 Uiso 1 1 calc GR . . . .
H8B H 0.158150 0.099708 -0.082103 0.083 Uiso 1 1 calc GR . . . .
H8C H 0.196828 0.090247 0.004302 0.083 Uiso 1 1 calc GR . . . .
C32 C 0.26453(14) 0.5306(3) -0.12761(13) 0.0535(6) Uani 1 1 d . . . . .
H32A H 0.272116 0.615929 -0.113630 0.080 Uiso 1 1 calc GR . . . .
H32B H 0.277305 0.518695 -0.174849 0.080 Uiso 1 1 calc GR . . . .
H32C H 0.302180 0.480852 -0.090477 0.080 Uiso 1 1 calc GR . . . .
C20 C 0.17766(17) 0.1019(2) 0.16880(13) 0.0529(6) Uani 1 1 d . . . . .
H20A H 0.232790 0.137878 0.189437 0.079 Uiso 1 1 calc GR . . . .
H20B H 0.182945 0.034566 0.136705 0.079 Uiso 1 1 calc GR . . . .
H20C H 0.154877 0.072165 0.208442 0.079 Uiso 1 1 calc GR . . . .
C21 C 0.03314(16) 0.1434(2) 0.08888(13) 0.0559(7) Uani 1 1 d . . . . .
H21A H 0.009889 0.106585 0.126410 0.084 Uiso 1 1 calc GR . . . .
H21B H 0.039070 0.081559 0.053508 0.084 Uiso 1 1 calc GR . . . .
H21C H -0.004451 0.207216 0.063725 0.084 Uiso 1 1 calc GR . . . .
C3 C 0.40236(15) 0.0871(2) 0.02270(13) 0.0555(7) Uani 1 1 d . . . . .
H3 H 0.392587 0.027571 -0.014690 0.067 Uiso 1 1 calc R . . . .
C26 C 0.18350(16) 0.7848(2) 0.02210(18) 0.0674(8) Uani 1 1 d . . . . .
H26A H 0.175321 0.774775 -0.030669 0.101 Uiso 1 1 calc GR . . . .
H26B H 0.159970 0.862502 0.031779 0.101 Uiso 1 1 calc GR . . . .
H26C H 0.155309 0.719070 0.040933 0.101 Uiso 1 1 calc GR . . . .
C23 C 0.28124(14) 0.6182(2) 0.26017(19) 0.0719(9) Uani 1 1 d . . . . .
H23A H 0.276410 0.613457 0.310573 0.108 Uiso 1 1 calc GR . . . .
H23B H 0.315156 0.688623 0.254958 0.108 Uiso 1 1 calc GR . . . .
H23C H 0.307973 0.544602 0.248330 0.108 Uiso 1 1 calc GR . . . .
C25 C 0.27553(17) 0.7820(2) 0.05935(18) 0.0677(8) Uani 1 1 d . . . . .
H25A H 0.304362 0.848830 0.041008 0.081 Uiso 1 1 calc R . . . .
H25B H 0.284313 0.792393 0.112703 0.081 Uiso 1 1 calc R . . . .
Li1 Li 0.2419(2) 0.5182(3) 0.03007(17) 0.0339(7) Uani 1 1 d . . . . .
C4 C 0.47095(16) 0.0769(3) 0.08154(14) 0.0618(7) Uani 1 1 d . . . . .
H4 H 0.507642 0.009889 0.085090 0.074 Uiso 1 1 calc R . . . .
C12 C 0.43062(17) 0.3071(3) 0.26164(13) 0.0648(8) Uani 1 1 d . . . . .
H12A H 0.372180 0.280714 0.249985 0.097 Uiso 1 1 calc GR . . . .
H12B H 0.439664 0.370146 0.299231 0.097 Uiso 1 1 calc GR . . . .
H12C H 0.467285 0.238244 0.279789 0.097 Uiso 1 1 calc GR . . . .
C11 C 0.53924(15) 0.4063(3) 0.21020(18) 0.0764(9) Uani 1 1 d . . . . .
H11A H 0.578692 0.342175 0.231899 0.115 Uiso 1 1 calc GR . . . .
H11B H 0.544967 0.473861 0.244576 0.115 Uiso 1 1 calc GR . . . .
H11C H 0.551253 0.434370 0.164900 0.115 Uiso 1 1 calc GR . . . .
C27A C 0.3975(6) 0.678(2) 0.0787(9) 0.078(5) Uani 0.499(11) 1 d D U P A 2
H27A H 0.409237 0.649013 0.129838 0.094 Uiso 0.499(11) 1 calc R . P A 2
H27B H 0.415584 0.762963 0.079173 0.094 Uiso 0.499(11) 1 calc R . P A 2
C28A C 0.4450(4) 0.6016(11) 0.0368(4) 0.094(4) Uani 0.499(11) 1 d D U P A 2
H28A H 0.440825 0.638390 -0.011046 0.141 Uiso 0.499(11) 1 calc GR . P A 2
H28B H 0.421173 0.520066 0.030201 0.141 Uiso 0.499(11) 1 calc GR . P A 2
H28C H 0.503858 0.597125 0.064137 0.141 Uiso 0.499(11) 1 calc GR . P A 2
C28 C 0.4454(4) 0.7079(9) 0.0279(4) 0.076(3) Uani 0.501(11) 1 d D U P A 1
H28D H 0.427855 0.679538 -0.022751 0.114 Uiso 0.501(11) 1 calc GR . P A 1
H28E H 0.505085 0.691066 0.047885 0.114 Uiso 0.501(11) 1 calc GR . P A 1
H28F H 0.435667 0.795100 0.029382 0.114 Uiso 0.501(11) 1 calc GR . P A 1
C27 C 0.3962(6) 0.6437(19) 0.0725(7) 0.062(3) Uani 0.501(11) 1 d D U P A 1
H27C H 0.405885 0.555519 0.071063 0.075 Uiso 0.501(11) 1 calc R . P A 1
H27D H 0.414853 0.670574 0.123985 0.075 Uiso 0.501(11) 1 calc R . P A 1

loop_
_atom_site_aniso_label
_atom_site_aniso_U_11
_atom_site_aniso_U_22
_atom_site_aniso_U_33
_atom_site_aniso_U_23
_atom_site_aniso_U_13
_atom_site_aniso_U_12
N3 0.0224(7) 0.0249(8) 0.0270(8) 0.0019(6) 0.0081(6) 0.0038(6)
N2 0.0238(7) 0.0263(8) 0.0252(7) -0.0006(6) 0.0051(6) 0.0042(6)
N1 0.0267(7) 0.0356(9) 0.0253(7) 0.0017(7) 0.0106(6) 0.0085(7)
O2 0.0284(7) 0.0465(9) 0.0326(7) 0.0009(6) 0.0062(5) -0.0012(6)
C13 0.0187(7) 0.0266(10) 0.0227(8) 0.0024(7) 0.0042(6) 0.0029(7)
C18 0.0207(8) 0.0276(10) 0.0287(9) 0.0002(7) 0.0048(7) 0.0015(7)
C14 0.0258(8) 0.0275(10) 0.0238(9) 0.0012(7) 0.0031(7) 0.0003(7)
C15 0.0319(9) 0.0341(11) 0.0317(10) 0.0026(8) 0.0083(8) -0.0085(8)
C17 0.0282(9) 0.0344(11) 0.0328(10) -0.0054(8) 0.0102(8) 0.0031(8)
O1 0.0385(8) 0.0542(10) 0.0529(9) 0.0082(8) 0.0002(7) -0.0092(7)
C22 0.0328(10) 0.0269(10) 0.0449(11) -0.0024(9) 0.0134(8) -0.0017(8)
C16 0.0320(10) 0.0445(12) 0.0323(10) -0.0004(9) 0.0146(8) -0.0023(9)
C1 0.0328(10) 0.0461(13) 0.0304(10) 0.0031(9) 0.0133(8) 0.0143(9)
C19 0.0439(11) 0.0275(10) 0.0302(10) -0.0020(8) 0.0093(8) -0.0070(8)
C6 0.0345(10) 0.0618(15) 0.0348(11) -0.0011(10) 0.0103(9) 0.0195(10)
C2 0.0455(12) 0.0513(14) 0.0328(11) -0.0007(10) 0.0141(9) 0.0167(10)
C24 0.0515(13) 0.0291(12) 0.0710(16) -0.0124(11) 0.0181(12) 0.0004(10)
C31 0.0417(11) 0.0547(14) 0.0288(10) 0.0097(9) 0.0056(8) -0.0044(10)
C7 0.0516(12) 0.0465(13) 0.0305(11) -0.0042(9) 0.0097(9) 0.0120(10)
C5 0.0439(13) 0.0822(19) 0.0468(13) -0.0003(13) 0.0081(10) 0.0306(13)
C9 0.0721(16) 0.0614(16) 0.0365(12) -0.0018(11) 0.0174(11) 0.0049(13)
C29 0.0265(9) 0.0512(14) 0.0506(13) -0.0036(11) 0.0086(9) 0.0003(9)
C10 0.0310(10) 0.0656(16) 0.0368(11) -0.0030(11) 0.0011(8) 0.0133(10)
C30 0.0416(12) 0.0559(15) 0.0523(14) 0.0042(11) 0.0150(10) -0.0073(11)
C8 0.0706(16) 0.0509(15) 0.0457(13) -0.0002(11) 0.0178(12) 0.0036(12)
C32 0.0457(13) 0.0747(18) 0.0430(13) 0.0076(12) 0.0168(10) -0.0109(12)
C20 0.0860(18) 0.0300(12) 0.0444(13) 0.0018(10) 0.0199(12) 0.0117(12)
C21 0.0627(15) 0.0565(16) 0.0492(14) -0.0181(12) 0.0157(11) -0.0289(13)
C3 0.0605(15) 0.0601(17) 0.0491(14) -0.0065(12) 0.0199(12) 0.0234(13)
C26 0.0611(16) 0.0376(14) 0.097(2) 0.0018(14) 0.0088(15) -0.0024(12)
C23 0.0351(12) 0.0437(15) 0.123(3) 0.0018(16) -0.0056(14) -0.0121(11)
C25 0.0666(17) 0.0425(15) 0.087(2) 0.0030(14) 0.0074(15) -0.0201(13)
Li1 0.0346(16) 0.0349(19) 0.0309(16) 0.0052(14) 0.0063(13) 0.0040(14)
C4 0.0602(15) 0.0714(19) 0.0573(15) 0.0010(14) 0.0215(12) 0.0370(14)
C12 0.0679(16) 0.087(2) 0.0347(12) -0.0061(13) 0.0047(11) 0.0083(15)
C11 0.0386(13) 0.098(2) 0.087(2) -0.0143(18) 0.0070(13) 0.0034(14)
C27A 0.039(4) 0.088(12) 0.091(7) 0.014(5) -0.013(4) -0.013(4)
C28A 0.037(3) 0.151(10) 0.090(5) 0.011(5) 0.007(3) -0.008(4)
C28 0.050(3) 0.085(6) 0.099(5) 0.005(4) 0.029(3) -0.020(3)
C27 0.042(4) 0.076(9) 0.060(5) 0.017(5) -0.003(3) -0.016(3)

loop_
_atom_type_symbol
_atom_type_description
_atom_type_scat_dispersion_real
_atom_type_scat_dispersion_imag
_atom_type_scat_source
C C 0.0033 0.0016 'International Tables Vol C Tables 4.2.6.8 and 6.1.1.4'
H H 0.0000 0.0000 'International Tables Vol C Tables 4.2.6.8 and 6.1.1.4'
Li Li -0.0003 0.0001 'International Tables Vol C Tables 4.2.6.8 and 6.1.1.4'
N N 0.0061 0.0033 'International Tables Vol C Tables 4.2.6.8 and 6.1.1.4'
O O 0.0106 0.0060 'International Tables Vol C Tables 4.2.6.8 and 6.1.1.4'

loop_
_geom_angle_atom_site_label_1
_geom_angle_atom_site_label_2
_geom_angle_atom_site_label_3
_geom_angle
_geom_angle_site_symmetry_1
_geom_angle_site_symmetry_3
_geom_angle_publ_flag
N2 N3 C13 112.58(14) . . ?
N2 N3 Li1 90.42(13) . . ?
C13 N3 Li1 156.68(14) . . ?
N1 N2 N3 111.68(14) . . ?
N2 N1 C1 110.58(14) . . ?
N2 N1 Li1 94.49(13) . . ?
C1 N1 Li1 154.93(15) . . ?
C31 O2 C29 113.47(15) . . ?
C31 O2 Li1 126.08(15) . . ?
C29 O2 Li1 118.82(15) . . ?
C18 C13 N3 116.86(15) . . ?
C18 C13 C14 119.71(15) . . ?
C14 C13 N3 123.35(15) . . ?
C13 C18 C22 119.40(15) . . ?
C17 C18 C13 119.50(17) . . ?
C17 C18 C22 120.96(17) . . ?
C13 C14 C19 122.89(15) . . ?
C15 C14 C13 118.19(16) . . ?
C15 C14 C19 118.91(17) . . ?
C16 C15 C14 122.10(18) . . ?
C16 C17 C18 121.02(18) . . ?
C25 O1 Li1 122.49(17) . . ?
C25 O1 C27A 104.5(8) . . ?
C25 O1 C27 120.0(8) . . ?
C27A O1 Li1 125.8(9) . . ?
C27 O1 Li1 111.3(8) . . ?
C18 C22 C24 114.38(16) . . ?
C23 C22 C18 109.82(17) . . ?
C23 C22 C24 110.66(19) . . ?
C15 C16 C17 119.45(17) . . ?
C6 C1 N1 120.68(18) . . ?
C6 C1 C2 120.78(18) . . ?
C2 C1 N1 118.53(17) . . ?
C14 C19 C20 110.98(16) . . ?
C14 C19 C21 112.67(17) . . ?
C21 C19 C20 110.96(19) . . ?
C1 C6 C10 121.44(18) . . ?
C5 C6 C1 117.9(2) . . ?
C5 C6 C10 120.66(19) . . ?
C1 C2 C7 121.27(18) . . ?
C3 C2 C1 119.0(2) . . ?
C3 C2 C7 119.7(2) . . ?
O2 C31 C32 108.68(17) . . ?
C2 C7 C9 112.60(18) . . ?
C2 C7 C8 110.40(19) . . ?
C8 C7 C9 110.67(19) . . ?
C4 C5 C6 121.5(2) . . ?
O2 C29 C30 113.07(18) . . ?
C6 C10 C11 112.95(19) . . ?
C12 C10 C6 110.4(2) . . ?
C12 C10 C11 111.1(2) . . ?
C4 C3 C2 120.8(2) . . ?
O1 C25 C26 108.7(2) . . ?
N1 Li1 N3 63.41(11) . . ?
O2 Li1 N3 114.51(16) . . ?
O2 Li1 N1 117.66(18) . . ?
O2 Li1 O1 113.76(17) . . ?
O1 Li1 N3 121.45(17) . . ?
O1 Li1 N1 117.20(16) . . ?
C3 C4 C5 119.9(2) . . ?
O1 C27A C28A 109.5(11) . . ?
O1 C27 C28 110.1(10) . . ?

loop_
_geom_bond_atom_site_label_1
_geom_bond_atom_site_label_2
_geom_bond_distance
_geom_bond_site_symmetry_2
_geom_bond_publ_flag
N3 N2 1.3115(19) . ?
N3 C13 1.417(2) . ?
N3 Li1 2.104(3) . ?
N2 N1 1.307(2) . ?
N1 C1 1.428(2) . ?
N1 Li1 2.016(4) . ?
O2 C31 1.430(2) . ?
O2 C29 1.440(2) . ?
O2 Li1 1.949(3) . ?
C13 C18 1.411(2) . ?
C13 C14 1.415(2) . ?
C18 C17 1.385(2) . ?
C18 C22 1.516(3) . ?
C14 C15 1.393(3) . ?
C14 C19 1.515(3) . ?
C15 C16 1.374(3) . ?
C17 C16 1.383(3) . ?
O1 C25 1.425(3) . ?
O1 Li1 1.979(4) . ?
O1 C27A 1.449(11) . ?
O1 C27 1.436(10) . ?
C22 C24 1.518(3) . ?
C22 C23 1.514(3) . ?
C1 C6 1.405(3) . ?
C1 C2 1.407(3) . ?
C19 C20 1.533(3) . ?
C19 C21 1.529(3) . ?
C6 C5 1.399(3) . ?
C6 C10 1.522(3) . ?
C2 C7 1.516(3) . ?
C2 C3 1.395(3) . ?
C31 C32 1.497(3) . ?
C7 C9 1.531(3) . ?
C7 C8 1.527(3) . ?
C5 C4 1.384(4) . ?
C29 C30 1.492(3) . ?
C10 C12 1.517(3) . ?
C10 C11 1.524(3) . ?
C3 C4 1.376(4) . ?
C26 C25 1.506(4) . ?
C27A C28A 1.509(15) . ?
C28 C27 1.496(14) . ?
